data_7049905
loop_
_publ_author_name
'Kotov, Vitalii Yu'
'Ilyukhin, Andrey B.'
'Buikin, Petr A.'
'Simonenko, Nikolay P.'
'Korlyukov, Alexander A.'
'Smol'yakov, Alexander F.'
'Yorov, Khursand E.'
'Gavrikov, Andrey V.'

_publ_section_title
;
 Unexpected hydrolytic transformation of new type hybrid bromobismuthates
 with methylpyrazinium dications.
;
_journal_issue 22
_journal_name_full 'Dalton transactions (Cambridge, England : 2003)'
_journal_page_first 7602
_journal_page_last 7611
_journal_paper_doi 10.1039/c9dt01019j
_journal_volume 48
_journal_year 2019
_chemical_absolute_configuration unk
_chemical_formula_moiety '3(C8 H14 N2), 2(Bi Br6), H2 O'
_chemical_formula_sum 'C24 H44 Bi2 Br12 N6 O'
_chemical_formula_weight 1809.53
_space_group_IT_number 7
_space_group_name_Hall 'P -2yc'
_space_group_name_H-M_alt 'P 1 c 1'
_symmetry_cell_setting monoclinic
_symmetry_Int_Tables_number 7
_symmetry_space_group_name_Hall 'P -2yc'
_symmetry_space_group_name_H-M 'P 1 c 1'
_atom_sites_solution_hydrogens mixed
_audit_conform_dict_location ftp://ftp.iucr.org/pub/cif_core.dic
_audit_conform_dict_name cif_core.dic
_audit_conform_dict_version 2.4.3
_audit_creation_date 2016-11-30T11:25:22-00:00
_audit_creation_method 'WinGX routine CIF_UPDATE'
_audit_update_record
;
2019-04-03 deposited with the CCDC.    2019-04-29 downloaded from the CCDC.
;
_cell_angle_alpha 90
_cell_angle_beta 90.014(2)
_cell_angle_gamma 90
_cell_formula_units_Z 2
_cell_length_a 11.0371(6)
_cell_length_b 13.4220(7)
_cell_length_c 15.1336(8)
_cell_measurement_reflns_used 5178
_cell_measurement_temperature 120(2)
_cell_measurement_theta_max 25.31
_cell_measurement_theta_min 2.39
_cell_volume 2241.9(2)
_computing_cell_refinement 'Bruker SAINT'
_computing_data_collection 'Bruker APEX2'
_computing_data_reduction 'Bruker SAINT'
_computing_molecular_graphics 'Bruker SHELXTL'
_computing_publication_material 'Bruker SHELXTL'
_computing_structure_refinement 'SHELXL-2014/7 (Sheldrick, 2014)'
_computing_structure_solution 'SHELXS-2014 (Sheldrick, 2008)'
_diffrn_ambient_temperature 120(2)
_diffrn_measured_fraction_theta_full 0.999
_diffrn_measured_fraction_theta_max 0.998
_diffrn_measurement_device_type 'Bruker APEX-II CCD'
_diffrn_measurement_method '\f and \w scans'
_diffrn_radiation_monochromator graphite
_diffrn_radiation_type MoK\a
_diffrn_radiation_wavelength 0.71073
_diffrn_reflns_av_R_equivalents 0.0613
_diffrn_reflns_av_unetI/netI 0.0842
_diffrn_reflns_Laue_measured_fraction_full 0.999
_diffrn_reflns_Laue_measured_fraction_max 0.998
_diffrn_reflns_limit_h_max 14
_diffrn_reflns_limit_h_min -14
_diffrn_reflns_limit_k_max 17
_diffrn_reflns_limit_k_min -17
_diffrn_reflns_limit_l_max 19
_diffrn_reflns_limit_l_min -19
_diffrn_reflns_number 27279
_diffrn_reflns_point_group_measured_fraction_full 0.999
_diffrn_reflns_point_group_measured_fraction_max 0.998
_diffrn_reflns_theta_full 25.242
_diffrn_reflns_theta_max 27.152
_diffrn_reflns_theta_min 2.284
_diffrn_standards_number 0
_exptl_absorpt_coefficient_mu 18.561
_exptl_absorpt_correction_T_max 0.0943
_exptl_absorpt_correction_T_min 0.0273
_exptl_absorpt_correction_type multi-scan
_exptl_absorpt_process_details 'SADABS 2014/5'
_exptl_crystal_colour red
_exptl_crystal_density_diffrn 2.681
_exptl_crystal_description block
_exptl_crystal_F_000 1648
_exptl_crystal_size_max 0.28
_exptl_crystal_size_mid 0.26
_exptl_crystal_size_min 0.2
_refine_diff_density_max 3.555
_refine_diff_density_min -1.213
_refine_diff_density_rms 0.229
_refine_ls_abs_structure_details
;
 Flack x determined using 0 quotients [(I+)-(I-)]/[(I+)+(I-)]
 (Parsons, Flack and Wagner, Acta Cryst. B69 (2013) 249-259).
;
_refine_ls_abs_structure_Flack 0
_refine_ls_extinction_method none
_refine_ls_goodness_of_fit_ref 0.993
_refine_ls_hydrogen_treatment constr
_refine_ls_matrix_type full
_refine_ls_number_parameters 290
_refine_ls_number_reflns 9873
_refine_ls_number_restraints 302
_refine_ls_restrained_S_all 0.983
_refine_ls_R_factor_all 0.0646
_refine_ls_R_factor_gt 0.0472
_refine_ls_shift/su_max 0.038
_refine_ls_shift/su_mean 0.003
_refine_ls_structure_factor_coef Fsqd
_refine_ls_weighting_details 'w=1/[\s^2^(Fo^2^)+(0.0500P)^2^+2.0000P] where P=(Fo^2^+2Fc^2^)/3'
_refine_ls_weighting_scheme calc
_refine_ls_wR_factor_gt 0.1023
_refine_ls_wR_factor_ref 0.1113
_reflns_Friedel_coverage 0.997
_reflns_Friedel_fraction_full 1
_reflns_Friedel_fraction_max 0.998
_reflns_number_gt 8246
_reflns_number_total 9873
_reflns_threshold_expression 'I > 2\s(I)'
_cod_data_source_file c9dt01019j2.cif
_cod_data_source_block 4
_cod_depositor_comments 'Adding full bibliography for 7049900--7049908.cif.'
_cod_original_sg_symbol_H-M 'P c'
_cod_database_code 7049905
_shelx_space_group_comment
;
Compound 4 possesses space group Pc with angle \b equal to 90.014(2)? which 
results in the pseudomerohedral and centrosymmetric twinning with domain 
ratio of 0.280(16): 0.237(16) : 0.263(16) : 0.221(16). 
;

loop_
_symmetry_equiv_pos_as_xyz
'x, y, z'
'x, -y, z+1/2'

loop_
_atom_site_label
_atom_site_type_symbol
_atom_site_fract_x
_atom_site_fract_y
_atom_site_fract_z
_atom_site_U_iso_or_equiv
_atom_site_adp_type
_atom_site_occupancy
_atom_site_site_symmetry_order
_atom_site_calc_flag
_atom_site_refinement_flags_posn
_atom_site_refinement_flags_adp
_atom_site_refinement_flags_occupancy
_atom_site_disorder_assembly
_atom_site_disorder_group
Bi1 Bi -0.00007(7) 0.75322(5) -0.00052(10) 0.01863(18) Uani 1 1 d . . . . .
Bi2 Bi 0.46922(7) 0.76527(5) 0.49709(12) 0.0220(2) Uani 1 1 d . . . . .
Br1 Br -0.1733(6) 0.7152(4) 0.1415(3) 0.0366(12) Uani 1 1 d . . . . .
Br2 Br -0.1781(6) 0.7076(5) -0.1350(4) 0.0498(17) Uani 1 1 d . . . . .
Br3 Br 0.1772(4) 0.7848(5) 0.1276(4) 0.054(2) Uani 1 1 d . . . . .
Br4 Br 0.0626(2) 0.54467(15) 0.0003(5) 0.0332(5) Uani 1 1 d . . . . .
Br5 Br 0.1745(6) 0.7830(6) -0.1296(3) 0.058(2) Uani 1 1 d . . . . .
Br6 Br -0.0615(2) 0.95814(15) -0.0006(5) 0.0447(7) Uani 1 1 d . . . . .
Br7 Br 0.6339(5) 0.8204(5) 0.6323(3) 0.0313(13) Uani 1 1 d . . . . .
Br8 Br 0.6320(6) 0.8210(4) 0.3601(3) 0.0335(13) Uani 1 1 d . . . . .
Br9 Br 0.3021(5) 0.6970(4) 0.3639(3) 0.0325(13) Uani 1 1 d . . . . .
Br10 Br 0.3042(6) 0.7029(5) 0.6332(3) 0.0388(15) Uani 1 1 d . . . . .
Br11 Br 0.3492(2) 0.94945(16) 0.4930(5) 0.0373(7) Uani 1 1 d . . . . .
Br12 Br 0.58231(18) 0.56749(13) 0.4980(4) 0.0258(4) Uani 1 1 d . . . . .
O1 O 0.3230(19) 0.4598(14) 0.4057(12) 0.040(5) Uani 1 1 d . . . . .
H1 H 0.2443 0.4569 0.4334 0.048 Uiso 1 1 d R U . . .
H2 H 0.3171 0.5254 0.3941 0.048 Uiso 1 1 d R U . . .
N1 N 0.5576(12) 0.1712(9) 0.5681(8) 0.029(6) Uani 1 1 d DG U . . .
C1 C 0.5547(12) 0.1772(8) 0.4764(7) 0.024(6) Uani 1 1 d DG U . . .
C2 C 0.4973(14) 0.2571(10) 0.4355(6) 0.033(6) Uani 1 1 d DG U . . .
N2 N 0.4428(10) 0.3308(8) 0.4863(8) 0.022(4) Uani 1 1 d DG U . . .
H3 H 0.4065 0.3814 0.4604 0.026 Uiso 1 1 calc R U . . .
C3 C 0.4457(14) 0.3248(9) 0.5780(8) 0.023(5) Uani 1 1 d DG U . . .
C4 C 0.5031(17) 0.2449(11) 0.6188(6) 0.035(7) Uani 1 1 d DG U . . .
H4A H 0.5051 0.2408 0.6815 0.043 Uiso 1 1 calc R U . . .
C5 C 0.623(4) 0.091(2) 0.612(2) 0.064(12) Uani 1 1 d D U . . .
H5A H 0.6156 0.0982 0.6759 0.095 Uiso 1 1 calc R U . . .
H5B H 0.5891 0.0267 0.5935 0.095 Uiso 1 1 calc R U . . .
H5C H 0.7088 0.0938 0.595 0.095 Uiso 1 1 calc R U . . .
C6 C 0.613(3) 0.0965(19) 0.4193(17) 0.034(8) Uani 1 1 d D U . . .
H6A H 0.6494 0.0457 0.4575 0.051 Uiso 1 1 calc R U . . .
H6B H 0.551 0.0657 0.3818 0.051 Uiso 1 1 calc R U . . .
H6C H 0.6758 0.1264 0.3821 0.051 Uiso 1 1 calc R U . . .
C7 C 0.492(3) 0.271(2) 0.3423(13) 0.047(9) Uani 1 1 d D U . . .
H7A H 0.5322 0.2154 0.3126 0.07 Uiso 1 1 calc R U . . .
H7B H 0.4066 0.2737 0.3236 0.07 Uiso 1 1 calc R U . . .
H7C H 0.5319 0.3336 0.3266 0.07 Uiso 1 1 calc R U . . .
C8 C 0.383(2) 0.4069(18) 0.6299(14) 0.034(7) Uani 1 1 d D U . . .
H8A H 0.3916 0.3939 0.6934 0.051 Uiso 1 1 calc R U . . .
H8B H 0.4201 0.4712 0.6156 0.051 Uiso 1 1 calc R U . . .
H8C H 0.2968 0.4085 0.6144 0.051 Uiso 1 1 calc R U . . .
N3 N 1.047(2) -0.088(2) 0.305(2) 0.0251(16) Uiso 0.5 1 d DG U P A 1
C9 C 0.993(2) -0.011(2) 0.258(2) 0.0251(16) Uiso 0.5 1 d DG U P A 1
C10 C 1.063(3) 0.060(2) 0.216(2) 0.0251(16) Uiso 0.5 1 d DG U P A 1
N4 N 1.189(3) 0.055(2) 0.221(2) 0.0251(16) Uiso 0.5 1 d DG U P A 1
H4 H 1.2337 0.0999 0.1947 0.03 Uiso 0.5 1 calc R U P A 1
C11 C 1.244(2) -0.022(2) 0.269(2) 0.0251(16) Uiso 0.5 1 d DG U P A 1
C12 C 1.173(2) -0.093(2) 0.311(2) 0.0251(16) Uiso 0.5 1 d DG U P A 1
H12A H 1.2102 -0.145 0.3434 0.03 Uiso 0.5 1 calc R U P A 1
C13 C 0.980(4) -0.176(3) 0.333(4) 0.0251(16) Uiso 0.5 1 d D U P A 1
H13A H 1.0342 -0.221 0.3653 0.038 Uiso 0.5 1 calc R U P A 1
H13B H 0.9126 -0.1564 0.3708 0.038 Uiso 0.5 1 calc R U P A 1
H13C H 0.9488 -0.2104 0.2804 0.038 Uiso 0.5 1 calc R U P A 1
C14 C 0.857(3) 0.005(6) 0.263(6) 0.0251(16) Uiso 0.5 1 d D U P A 1
H14A H 0.8341 0.0617 0.2259 0.038 Uiso 0.5 1 calc R U P A 1
H14B H 0.8143 -0.0548 0.243 0.038 Uiso 0.5 1 calc R U P A 1
H14C H 0.8338 0.0193 0.3247 0.038 Uiso 0.5 1 calc R U P A 1
C15 C 1.016(4) 0.133(3) 0.156(3) 0.0251(16) Uiso 0.5 1 d D U P A 1
H15A H 0.9277 0.1311 0.1571 0.038 Uiso 0.5 1 calc R U P A 1
H15B H 1.044 0.1995 0.1748 0.038 Uiso 0.5 1 calc R U P A 1
H15C H 1.0456 0.1194 0.0964 0.038 Uiso 0.5 1 calc R U P A 1
C16 C 1.381(3) -0.029(4) 0.270(4) 0.0251(16) Uiso 0.5 1 d D U P A 1
H16A H 1.4152 0.0277 0.2372 0.038 Uiso 0.5 1 calc R U P A 1
H16B H 1.4096 -0.0267 0.3313 0.038 Uiso 0.5 1 calc R U P A 1
H16C H 1.4062 -0.0912 0.2423 0.038 Uiso 0.5 1 calc R U P A 1
N32 N 1.063(2) 0.083(2) 0.197(3) 0.0251(16) Uiso 0.5 1 d DG U P B 2
C92 C 0.997(2) 0.015(2) 0.247(3) 0.0251(16) Uiso 0.5 1 d DG U P B 2
C102 C 1.057(2) -0.060(2) 0.292(2) 0.0251(16) Uiso 0.5 1 d DG U P B 2
N42 N 1.183(2) -0.067(3) 0.288(2) 0.0251(16) Uiso 0.5 1 d DG U P B 2
H5 H 1.2212 -0.1142 0.3173 0.03 Uiso 0.5 1 calc R U P B 2
C112 C 1.248(2) 0.002(3) 0.239(3) 0.0251(16) Uiso 0.5 1 d DG U P B 2
C122 C 1.188(2) 0.077(3) 0.193(3) 0.0251(16) Uiso 0.5 1 d DG U P B 2
H12B H 1.2328 0.1237 0.1592 0.03 Uiso 0.5 1 calc R U P B 2
C132 C 1.004(4) 0.161(4) 0.145(3) 0.0251(16) Uiso 0.5 1 d D U P B 2
H13D H 0.9958 0.221 0.1806 0.038 Uiso 0.5 1 d R U P B 2
H13E H 0.9238 0.1375 0.1264 0.038 Uiso 0.5 1 d R U P B 2
H13F H 1.0529 0.1755 0.0922 0.038 Uiso 0.5 1 d R U P B 2
C142 C 0.860(3) 0.023(5) 0.255(6) 0.0251(16) Uiso 0.5 1 d D U P B 2
H14D H 0.8304 -0.0363 0.2864 0.038 Uiso 0.5 1 d R U P B 2
H14E H 0.8248 0.0256 0.1961 0.038 Uiso 0.5 1 d R U P B 2
H14F H 0.838 0.0827 0.2885 0.038 Uiso 0.5 1 d R U P B 2
C152 C 0.997(4) -0.146(3) 0.328(4) 0.0251(16) Uiso 0.5 1 d D U P B 2
H15D H 1.0555 -0.2005 0.3342 0.038 Uiso 0.5 1 d R U P B 2
H15E H 0.9319 -0.1666 0.2877 0.038 Uiso 0.5 1 d R U P B 2
H15F H 0.963 -0.1292 0.3855 0.038 Uiso 0.5 1 d R U P B 2
C162 C 1.384(3) -0.012(4) 0.227(3) 0.0251(16) Uiso 0.5 1 d D U P B 2
H16D H 1.4176 0.0476 0.1985 0.038 Uiso 0.5 1 d R U P B 2
H16E H 1.3992 -0.0702 0.1895 0.038 Uiso 0.5 1 d R U P B 2
H16F H 1.4224 -0.0216 0.2846 0.038 Uiso 0.5 1 d R U P B 2
N5 N 0.764(2) 0.539(3) 0.284(3) 0.0251(16) Uiso 0.5 1 d DG U P C 1
C17 C 0.863(2) 0.498(4) 0.240(3) 0.0251(16) Uiso 0.5 1 d DG U P C 1
C18 C 0.980(2) 0.523(4) 0.267(3) 0.0251(16) Uiso 0.5 1 d DG U P C 1
N6 N 0.998(2) 0.588(3) 0.337(3) 0.0251(16) Uiso 0.5 1 d DG U P C 1
H6 H 1.0715 0.604 0.3535 0.03 Uiso 0.5 1 calc R U P C 1
C19 C 0.898(3) 0.629(4) 0.380(3) 0.0251(16) Uiso 0.5 1 d DG U P C 1
C20 C 0.782(2) 0.604(4) 0.354(3) 0.0251(16) Uiso 0.5 1 d DG U P C 1
H20A H 0.7138 0.6317 0.3839 0.03 Uiso 0.5 1 calc R U P C 1
C21 C 0.640(3) 0.519(5) 0.255(4) 0.0251(16) Uiso 0.5 1 d D U P C 1
H21A H 0.6397 0.4576 0.22 0.038 Uiso 0.5 1 d R U P C 1
H21B H 0.6101 0.5743 0.219 0.038 Uiso 0.5 1 d R U P C 1
H21C H 0.5883 0.5105 0.307 0.038 Uiso 0.5 1 d R U P C 1
C22 C 0.846(3) 0.429(4) 0.162(3) 0.0251(16) Uiso 0.5 1 d D U P C 1
H22A H 0.7812 0.3809 0.1747 0.038 Uiso 0.5 1 d R U P C 1
H22B H 0.9214 0.3932 0.1503 0.038 Uiso 0.5 1 d R U P C 1
H22C H 0.8235 0.4681 0.1095 0.038 Uiso 0.5 1 d R U P C 1
C23 C 1.084(3) 0.467(3) 0.239(3) 0.0251(16) Uiso 0.5 1 d D U P C 1
H23A H 1.1566 0.4944 0.2677 0.038 Uiso 0.5 1 d R U P C 1
H23B H 1.0918 0.4729 0.175 0.038 Uiso 0.5 1 d R U P C 1
H23C H 1.0747 0.3969 0.2556 0.038 Uiso 0.5 1 d R U P C 1
C24 C 0.918(3) 0.697(4) 0.460(3) 0.0251(16) Uiso 0.5 1 d D U P C 1
H24A H 0.8565 0.7491 0.4601 0.038 Uiso 0.5 1 d R U P C 1
H24B H 0.9989 0.727 0.4561 0.038 Uiso 0.5 1 d R U P C 1
H24C H 0.9123 0.6578 0.5146 0.038 Uiso 0.5 1 d R U P C 1
N52 N 0.9911(19) 0.531(3) 0.278(3) 0.0251(16) Uiso 0.5 1 d DG U P D 2
C172 C 0.883(2) 0.494(4) 0.244(3) 0.0251(16) Uiso 0.5 1 d DG U P D 2
C182 C 0.7731(19) 0.525(4) 0.280(3) 0.0251(16) Uiso 0.5 1 d DG U P D 2
N62 N 0.772(2) 0.594(4) 0.348(3) 0.0251(16) Uiso 0.5 1 d DG U P D 2
H7 H 0.7025 0.6145 0.3707 0.03 Uiso 0.5 1 calc R U P D 2
C192 C 0.880(3) 0.632(4) 0.382(3) 0.0251(16) Uiso 0.5 1 d DG U P D 2
C202 C 0.990(2) 0.600(4) 0.346(3) 0.0251(16) Uiso 0.5 1 d DG U P D 2
H20B H 1.064 0.6251 0.3689 0.03 Uiso 0.5 1 calc R U P D 2
C212 C 1.107(2) 0.497(6) 0.243(5) 0.0251(16) Uiso 0.5 1 d D U P D 2
H21D H 1.099 0.4878 0.1794 0.038 Uiso 0.5 1 d R U P D 2
H21E H 1.1316 0.4341 0.2708 0.038 Uiso 0.5 1 d R U P D 2
H21F H 1.1688 0.548 0.2552 0.038 Uiso 0.5 1 d R U P D 2
C222 C 0.880(3) 0.431(5) 0.161(3) 0.0251(16) Uiso 0.5 1 d D U P D 2
H22D H 0.7957 0.4112 0.1483 0.038 Uiso 0.5 1 d R U P D 2
H22E H 0.9288 0.3708 0.1702 0.038 Uiso 0.5 1 d R U P D 2
H22F H 0.912 0.4685 0.1108 0.038 Uiso 0.5 1 d R U P D 2
C232 C 0.661(3) 0.512(5) 0.234(2) 0.0251(16) Uiso 0.5 1 d D U P D 2
H23D H 0.6589 0.4462 0.2062 0.038 Uiso 0.5 1 d R U P D 2
H23E H 0.654 0.5636 0.1882 0.038 Uiso 0.5 1 d R U P D 2
H23F H 0.5925 0.5183 0.2751 0.038 Uiso 0.5 1 d R U P D 2
C242 C 0.876(4) 0.695(4) 0.465(3) 0.0251(16) Uiso 0.5 1 d D U P D 2
H24D H 0.9428 0.7428 0.4643 0.038 Uiso 0.5 1 d R U P D 2
H24E H 0.8842 0.6518 0.5175 0.038 Uiso 0.5 1 d R U P D 2
H24F H 0.7987 0.7302 0.4679 0.038 Uiso 0.5 1 d R U P D 2

loop_
_atom_site_aniso_label
_atom_site_aniso_U_11
_atom_site_aniso_U_22
_atom_site_aniso_U_33
_atom_site_aniso_U_23
_atom_site_aniso_U_13
_atom_site_aniso_U_12
Bi1 0.0200(4) 0.0142(3) 0.0217(4) 0.0009(12) -0.0018(14) 0.0014(3)
Bi2 0.0204(5) 0.0164(3) 0.0291(4) 0.0011(12) -0.0017(14) -0.0020(3)
Br1 0.035(3) 0.036(3) 0.039(2) 0.014(2) 0.011(2) 0.005(2)
Br2 0.043(3) 0.037(3) 0.069(3) -0.026(3) -0.032(3) 0.017(3)
Br3 0.016(2) 0.074(5) 0.073(4) -0.039(4) -0.019(2) 0.019(3)
Br4 0.0340(12) 0.0165(10) 0.0490(14) 0.000(4) -0.004(4) 0.0022(8)
Br5 0.077(5) 0.067(5) 0.029(3) 0.027(3) 0.022(3) 0.011(4)
Br6 0.0296(12) 0.0148(10) 0.090(2) 0.005(5) -0.001(5) 0.0014(8)
Br7 0.018(2) 0.032(3) 0.044(3) -0.006(2) -0.018(2) 0.003(2)
Br8 0.051(3) 0.019(3) 0.031(2) 0.006(2) 0.009(2) -0.003(3)
Br9 0.035(3) 0.025(3) 0.038(3) -0.002(2) -0.012(3) -0.009(3)
Br10 0.050(4) 0.034(3) 0.033(3) 0.004(3) 0.022(3) 0.005(3)
Br11 0.0308(12) 0.0164(10) 0.0648(19) 0.000(3) -0.006(3) 0.0023(8)
Br12 0.0296(10) 0.0170(9) 0.0308(10) -0.001(3) 0.002(3) -0.0008(8)
O1 0.051(13) 0.025(11) 0.044(11) 0.015(9) -0.011(10) -0.004(10)
N1 0.025(10) 0.025(10) 0.037(10) -0.006(9) 0.003(9) -0.011(8)
C1 0.020(10) 0.015(9) 0.037(14) 0.009(8) 0.000(8) -0.009(8)
C2 0.015(10) 0.040(11) 0.044(11) -0.010(10) 0.006(10) -0.010(9)
N2 0.014(7) 0.017(7) 0.033(11) -0.008(9) 0.013(9) -0.006(6)
C3 0.025(10) 0.014(9) 0.029(10) 0.009(9) 0.001(9) -0.005(8)
C4 0.026(11) 0.034(12) 0.046(12) 0.008(11) 0.003(11) -0.001(10)
C5 0.046(19) 0.033(18) 0.11(2) 0.003(18) -0.04(2) 0.008(15)
C6 0.020(14) 0.021(15) 0.062(17) 0.011(13) 0.014(14) 0.006(11)
C7 0.016(13) 0.068(19) 0.055(16) 0.001(15) -0.006(13) 0.000(14)
C8 0.038(14) 0.039(15) 0.024(12) -0.011(12) 0.005(11) -0.009(13)

loop_
_atom_type_symbol
_atom_type_description
_atom_type_scat_dispersion_real
_atom_type_scat_dispersion_imag
_atom_type_scat_source
C C 0.0033 0.0016 'International Tables Vol C Tables 4.2.6.8 and 6.1.1.4'
H H 0 0 'International Tables Vol C Tables 4.2.6.8 and 6.1.1.4'
N N 0.0061 0.0033 'International Tables Vol C Tables 4.2.6.8 and 6.1.1.4'
O O 0.0106 0.006 'International Tables Vol C Tables 4.2.6.8 and 6.1.1.4'
Br Br -0.2901 2.4595 'International Tables Vol C Tables 4.2.6.8 and 6.1.1.4'
Bi Bi -4.1077 10.2566 'International Tables Vol C Tables 4.2.6.8 and 6.1.1.4'

loop_
_geom_angle_atom_site_label_1
_geom_angle_atom_site_label_2
_geom_angle_atom_site_label_3
_geom_angle
Br5 Bi1 Br3 88.85(10)
Br5 Bi1 Br6 91.5(2)
Br3 Bi1 Br6 91.20(19)
Br5 Bi1 Br4 88.65(19)
Br3 Bi1 Br4 88.62(17)
Br6 Bi1 Br4 179.8(2)
Br5 Bi1 Br2 90.4(2)
Br3 Bi1 Br2 176.32(18)
Br6 Bi1 Br2 92.43(17)
Br4 Bi1 Br2 87.76(16)
Br5 Bi1 Br1 176.59(19)
Br3 Bi1 Br1 88.54(19)
Br6 Bi1 Br1 90.77(17)
Br4 Bi1 Br1 89.09(16)
Br2 Bi1 Br1 92.06(10)
Br11 Bi2 Br7 95.08(17)
Br11 Bi2 Br8 92.90(17)
Br7 Bi2 Br8 93.01(7)
Br11 Bi2 Br10 88.47(18)
Br7 Bi2 Br10 88.01(19)
Br8 Bi2 Br10 178.22(19)
Br11 Bi2 Br9 87.86(17)
Br7 Bi2 Br9 176.49(18)
Br8 Bi2 Br9 88.74(18)
Br10 Bi2 Br9 90.16(8)
Br11 Bi2 Br12 176.84(9)
Br7 Bi2 Br12 87.71(16)
Br8 Bi2 Br12 88.43(16)
Br10 Bi2 Br12 90.15(16)
Br9 Bi2 Br12 89.30(15)
H1 O1 H2 93.4
C1 N1 C4 120
C1 N1 C5 120.5(14)
C4 N1 C5 119.4(14)
C2 C1 N1 120
C2 C1 C6 119.1(12)
N1 C1 C6 120.9(12)
N2 C2 C1 120
N2 C2 C7 115.8(13)
C1 C2 C7 124.2(13)
C2 N2 C3 120
C2 N2 H3 120
C3 N2 H3 120
N2 C3 C4 120
N2 C3 C8 117.6(12)
C4 C3 C8 122.4(12)
C3 C4 N1 120
C3 C4 H4A 120
N1 C4 H4A 120
N1 C5 H5A 109.5
N1 C5 H5B 109.5
H5A C5 H5B 109.5
N1 C5 H5C 109.5
H5A C5 H5C 109.5
H5B C5 H5C 109.5
C1 C6 H6A 109.5
C1 C6 H6B 109.5
H6A C6 H6B 109.5
C1 C6 H6C 109.5
H6A C6 H6C 109.5
H6B C6 H6C 109.5
C2 C7 H7A 109.5
C2 C7 H7B 109.5
H7A C7 H7B 109.5
C2 C7 H7C 109.5
H7A C7 H7C 109.5
H7B C7 H7C 109.5
C3 C8 H8A 109.5
C3 C8 H8B 109.5
H8A C8 H8B 109.5
C3 C8 H8C 109.5
H8A C8 H8C 109.5
H8B C8 H8C 109.5
C9 N3 C12 120
C9 N3 C13 121.7(16)
C12 N3 C13 116.7(15)
N3 C9 C10 120
N3 C9 C14 120.6(15)
C10 C9 C14 118.6(16)
N4 C10 C9 120
N4 C10 C15 115.5(15)
C9 C10 C15 124.0(15)
C10 N4 C11 120
C10 N4 H4 120
C11 N4 H4 120
C12 C11 N4 120
C12 C11 C16 120.9(15)
N4 C11 C16 119.0(15)
C11 C12 N3 120
C11 C12 H12A 120
N3 C12 H12A 120
N3 C13 H13A 109.5
N3 C13 H13B 109.5
H13A C13 H13B 109.5
N3 C13 H13C 109.5
H13A C13 H13C 109.5
H13B C13 H13C 109.5
C9 C14 H14A 109.5
C9 C14 H14B 109.5
H14A C14 H14B 109.5
C9 C14 H14C 109.4
H14A C14 H14C 109.5
H14B C14 H14C 109.5
C10 C15 H15A 109.5
C10 C15 H15B 109.4
H15A C15 H15B 109.5
C10 C15 H15C 109.5
H15A C15 H15C 109.5
H15B C15 H15C 109.5
C11 C16 H16A 109.5
C11 C16 H16B 109.4
H16A C16 H16B 109.5
C11 C16 H16C 109.5
H16A C16 H16C 109.5
H16B C16 H16C 109.5
C92 N32 C122 120
C92 N32 C132 122.5(15)
C122 N32 C132 117.5(15)
C102 C92 N32 120
C102 C92 C142 119.0(15)
N32 C92 C142 121.0(15)
C92 C102 N42 120
C92 C102 C152 123.0(16)
N42 C102 C152 115.5(15)
C102 N42 C112 120
C102 N42 H5 120
C112 N42 H5 120
C122 C112 N42 120
C122 C112 C162 120.0(16)
N42 C112 C162 119.7(16)
C112 C122 N32 120
C112 C122 H12B 120
N32 C122 H12B 120
N32 C132 H13D 109.3
N32 C132 H13E 109.1
H13D C132 H13E 109.5
N32 C132 H13F 110.1
H13D C132 H13F 109.5
H13E C132 H13F 109.5
C92 C142 H14D 108.7
C92 C142 H14E 108.8
H14D C142 H14E 109.5
C92 C142 H14F 110.9
H14D C142 H14F 109.5
H14E C142 H14F 109.5
C102 C152 H15D 109.4
C102 C152 H15E 109.8
H15D C152 H15E 109.5
C102 C152 H15F 109.2
H15D C152 H15F 109.5
H15E C152 H15F 109.5
C112 C162 H16D 109.1
C112 C162 H16E 109.6
H16D C162 H16E 109.5
C112 C162 H16F 109.7
H16D C162 H16F 109.5
H16E C162 H16F 109.5
C17 N5 C20 120
C17 N5 C21 121.6(15)
C20 N5 C21 118.3(15)
C18 C17 N5 120
C18 C17 C22 119.3(15)
N5 C17 C22 120.7(15)
N6 C18 C17 120
N6 C18 C23 116.0(16)
C17 C18 C23 122.3(16)
C18 N6 C19 120
C18 N6 H6 120
C19 N6 H6 120
N6 C19 C20 120
N6 C19 C24 119.7(15)
C20 C19 C24 120.3(15)
C19 C20 N5 120
C19 C20 H20A 120
N5 C20 H20A 120
N5 C21 H21A 108.8
N5 C21 H21B 110.4
H21A C21 H21B 109.5
N5 C21 H21C 109.3
H21A C21 H21C 109.5
H21B C21 H21C 109.5
C17 C22 H22A 109.7
C17 C22 H22B 109.2
H22A C22 H22B 109.5
C17 C22 H22C 109.5
H22A C22 H22C 109.5
H22B C22 H22C 109.5
C18 C23 H23A 109.5
C18 C23 H23B 108.5
H23A C23 H23B 109.5
C18 C23 H23C 110.3
H23A C23 H23C 109.5
H23B C23 H23C 109.5
C19 C24 H24A 109.2
C19 C24 H24B 109.4
H24A C24 H24B 109.5
C19 C24 H24C 109.7
H24A C24 H24C 109.5
H24B C24 H24C 109.5
C172 N52 C202 120
C172 N52 C212 121.2(16)
C202 N52 C212 118.8(16)
C182 C172 N52 120
C182 C172 C222 118.1(15)
N52 C172 C222 121.3(16)
N62 C182 C172 120
N62 C182 C232 115.8(17)
C172 C182 C232 121.9(16)
C182 N62 C192 120
C182 N62 H7 120
C192 N62 H7 120
C202 C192 N62 120
C202 C192 C242 121.1(16)
N62 C192 C242 118.3(16)
C192 C202 N52 120
C192 C202 H20B 120
N52 C202 H20B 120
N52 C212 H21D 108.1
N52 C212 H21E 111
H21D C212 H21E 109.5
N52 C212 H21F 109.2
H21D C212 H21F 109.5
H21E C212 H21F 109.5
C172 C222 H22D 109.3
C172 C222 H22E 108.9
H22D C222 H22E 109.5
C172 C222 H22F 110.2
H22D C222 H22F 109.5
H22E C222 H22F 109.5
C182 C232 H23D 109.7
C182 C232 H23E 108.5
H23D C232 H23E 109.5
C182 C232 H23F 110.2
H23D C232 H23F 109.5
H23E C232 H23F 109.5
C192 C242 H24D 109.3
C192 C242 H24E 110
H24D C242 H24E 109.5
C192 C242 H24F 109.2
H24D C242 H24F 109.5
H24E C242 H24F 109.5

loop_
_geom_bond_atom_site_label_1
_geom_bond_atom_site_label_2
_geom_bond_distance
Bi1 Br5 2.773(6)
Bi1 Br3 2.787(5)
Bi1 Br6 2.833(2)
Bi1 Br4 2.883(2)
Bi1 Br2 2.894(6)
Bi1 Br1 2.921(6)
Bi2 Br11 2.805(2)
Bi2 Br7 2.835(5)
Bi2 Br8 2.844(6)
Bi2 Br10 2.874(5)
Bi2 Br9 2.882(5)
Bi2 Br12 2.933(2)
O1 H1 0.9653
O1 H2 0.9
N1 C1 1.39
N1 C4 1.39
N1 C5 1.46(2)
C1 C2 1.39
C1 C6 1.528(16)
C2 N2 1.39
C2 C7 1.424(19)
N2 C3 1.39
N2 H3 0.88
C3 C4 1.39
C3 C8 1.522(16)
C4 H4A 0.95
C5 H5A 0.98
C5 H5B 0.98
C5 H5C 0.98
C6 H6A 0.98
C6 H6B 0.98
C6 H6C 0.98
C7 H7A 0.98
C7 H7B 0.98
C7 H7C 0.98
C8 H8A 0.98
C8 H8B 0.98
C8 H8C 0.98
N3 C9 1.39
N3 C12 1.39
N3 C13 1.46(2)
C9 C10 1.39
C9 C14 1.518(17)
C10 N4 1.39
C10 C15 1.43(2)
N4 C11 1.39
N4 H4 0.88
C11 C12 1.39
C11 C16 1.517(17)
C12 H12A 0.95
C13 H13A 0.98
C13 H13B 0.98
C13 H13C 0.98
C14 H14A 0.98
C14 H14B 0.98
C14 H14C 0.98
C15 H15A 0.98
C15 H15B 0.98
C15 H15C 0.98
C16 H16A 0.98
C16 H16B 0.98
C16 H16C 0.98
N32 C92 1.39
N32 C122 1.39
N32 C132 1.46(2)
C92 C102 1.39
C92 C142 1.519(16)
C102 N42 1.39
C102 C152 1.43(2)
N42 C112 1.39
N42 H5 0.88
C112 C122 1.39
C112 C162 1.518(17)
C122 H12B 0.95
C132 H13D 0.98
C132 H13E 0.98
C132 H13F 0.98
C142 H14D 0.98
C142 H14E 0.98
C142 H14F 0.98
C152 H15D 0.98
C152 H15E 0.98
C152 H15F 0.98
C162 H16D 0.98
C162 H16E 0.98
C162 H16F 0.98
N5 C17 1.39
N5 C20 1.39
N5 C21 1.46(2)
C17 C18 1.39
C17 C22 1.521(17)
C18 N6 1.39
C18 C23 1.43(2)
N6 C19 1.39
N6 H6 0.88
C19 C20 1.39
C19 C24 1.525(17)
C20 H20A 0.95
C21 H21A 0.98
C21 H21B 0.98
C21 H21C 0.98
C22 H22A 0.98
C22 H22B 0.98
C22 H22C 0.98
C23 H23A 0.98
C23 H23B 0.98
C23 H23C 0.98
C24 H24A 0.98
C24 H24B 0.98
C24 H24C 0.98
N52 C172 1.39
N52 C202 1.39
N52 C212 1.45(2)
C172 C182 1.39
C172 C222 1.522(17)
C182 N62 1.39
C182 C232 1.43(2)
N62 C192 1.39
N62 H7 0.88
C192 C202 1.39
C192 C242 1.526(17)
C202 H20B 0.95
C212 H21D 0.98
C212 H21E 0.98
C212 H21F 0.98
C222 H22D 0.98
C222 H22E 0.98
C222 H22F 0.98
C232 H23D 0.98
C232 H23E 0.98
C232 H23F 0.98
C242 H24D 0.98
C242 H24E 0.98
C242 H24F 0.98

loop_
_geom_hbond_atom_site_label_D
_geom_hbond_atom_site_label_H
_geom_hbond_atom_site_label_A
_geom_hbond_distance_DH
_geom_hbond_distance_HA
_geom_hbond_distance_DA
_geom_hbond_angle_DHA
_geom_hbond_site_symmetry_A
O1 H1 Br4 0.97 2.25 3.21(2) 178 2_565
O1 H2 Br9 0.9 2.35 3.25(2) 179.9 .
N2 H3 O1 0.88 1.63 2.50(2) 169.8 .
N4 H4 Br10 0.88 2.91 3.74(2) 157.3 2_664
C12 H12A Br9 0.95 2.37 3.26(2) 155.9 1_645
N42 H5 Br9 0.88 2.78 3.62(3) 160.1 1_645
N42 H5 Br11 0.88 3.13 3.61(4) 116.2 1_645
C122 H12B Br10 0.95 2.49 3.35(3) 150.4 2_664
C122 H12B Br11 0.95 2.99 3.53(4) 117.4 2_664
N6 H6 Br9 0.88 2.84 3.69(3) 162.3 1_655
C20 H20A Br8 0.95 2.72 3.35(5) 124.3 .
C20 H20A Br12 0.95 2.41 3.13(4) 132.4 .
N62 H7 Br8 0.88 2.88 3.42(4) 120.6 .
N62 H7 Br12 0.88 2.42 3.10(4) 134.6 .
C202 H20B Br9 0.95 2.8 3.69(2) 157.2 1_655
